data_7120810
loop_
_publ_author_name
'Ma, Lulu'
'Yuan, Zexing'
'Huang, Zhenguo'
'Jin, Jingyi'
'Cao, Duxia'
'Guan, Ruifang'
'Chen, Qifeng'
'sun, xuan'

_publ_section_title
;
 Reversible Regulating of Crystal Structures Based on Isomerization of
 Phenylhydrazones
;
_journal_name_full 'Chem. Commun.'
_journal_paper_doi 10.1039/C7CC06374A
_journal_year 2017
_chemical_formula_moiety 'C13 H10 N4'
_chemical_formula_sum 'C13 H10 N4'
_chemical_formula_weight 222.25
_chemical_name_systematic
;
 ? 
;
_space_group_crystal_system monoclinic
_space_group_IT_number 14
_space_group_name_Hall '-P 2yn'
_space_group_name_H-M_alt 'P 1 21/n 1'
_symmetry_space_group_name_Hall '-P 2yn'
_symmetry_space_group_name_H-M 'P 1 21/n 1'
_atom_sites_solution_hydrogens geom
_atom_sites_solution_primary direct
_atom_sites_solution_secondary difmap
_audit_creation_date 2016-04-18
_audit_creation_method
;
Olex2 1.2
(compiled 2016.02.19 svn.r3266 for OlexSys, GUI svn.r5155)
;
_audit_update_record
;
2016-06-18 deposited with the CCDC.
2017-10-23 downloaded from the CCDC.
;
_cell_angle_alpha 90.00
_cell_angle_beta 108.323(6)
_cell_angle_gamma 90.00
_cell_formula_units_Z 4
_cell_length_a 13.2896(8)
_cell_length_b 5.5930(3)
_cell_length_c 16.4363(9)
_cell_measurement_reflns_used 2298
_cell_measurement_temperature 293(2)
_cell_measurement_theta_max 71.7280
_cell_measurement_theta_min 5.1470
_cell_volume 1159.75(12)
_computing_cell_refinement
;
CrysAlisPro, Agilent Technologies,
Version 1.171.37.35 (release 13-08-2014 CrysAlis171 .NET)
(compiled Aug 13 2014,18:06:01)
;
_computing_data_collection
;
CrysAlisPro, Agilent Technologies,
Version 1.171.37.35 (release 13-08-2014 CrysAlis171 .NET)
(compiled Aug 13 2014,18:06:01)
;
_computing_data_reduction
;
CrysAlisPro, Agilent Technologies,
Version 1.171.37.35 (release 13-08-2014 CrysAlis171 .NET)
(compiled Aug 13 2014,18:06:01)
;
_computing_molecular_graphics 'Olex2 (Dolomanov et al., 2009)'
_computing_publication_material 'Olex2 (Dolomanov et al., 2009)'
_computing_structure_refinement 'ShelXL (Sheldrick, 2015)'
_computing_structure_solution 'ShelXS (Sheldrick, 2008)'
_diffrn_ambient_temperature 293.15
_diffrn_detector 'CCD plate'
_diffrn_detector_area_resol_mean 16.0355
_diffrn_detector_type Eos
_diffrn_measured_fraction_theta_full 0.998
_diffrn_measured_fraction_theta_max 0.998
_diffrn_measurement_details
;
#__ type_ start__ end____ width___ exp.time_
  1 omega   16.00  105.00   1.0000    1.0000
omega____ theta____ kappa____ phi______ frames
    -       35.3677   37.0000 -150.0000 89

#__ type_ start__ end____ width___ exp.time_
  2 omega  -32.00   52.00   1.0000    1.0000
omega____ theta____ kappa____ phi______ frames
    -       35.3677  -57.0000   60.0000 84

#__ type_ start__ end____ width___ exp.time_
  3 omega  -34.00   55.00   1.0000    1.0000
omega____ theta____ kappa____ phi______ frames
    -       35.3677  -37.0000 -180.0000 89

#__ type_ start__ end____ width___ exp.time_
  4 omega   18.00   89.00   1.0000    1.0000
omega____ theta____ kappa____ phi______ frames
    -       35.3677 -125.0000 -150.0000 71

#__ type_ start__ end____ width___ exp.time_
  5 omega   -7.00   19.00   1.0000    1.0000
omega____ theta____ kappa____ phi______ frames
    -       35.3677  106.0000   -6.6920 26

#__ type_ start__ end____ width___ exp.time_
  6 omega   38.00   91.00   1.0000    3.0550
omega____ theta____ kappa____ phi______ frames
    -      108.0000  -30.0000   60.0000 53

#__ type_ start__ end____ width___ exp.time_
  7 omega   38.00  116.00   1.0000    3.0550
omega____ theta____ kappa____ phi______ frames
    -      108.0000 -111.0000 -180.0000 78

#__ type_ start__ end____ width___ exp.time_
  8 omega   91.00  176.00   1.0000    3.0550
omega____ theta____ kappa____ phi______ frames
    -      108.0000   45.0000 -180.0000 85

#__ type_ start__ end____ width___ exp.time_
  9 omega   40.00   98.00   1.0000    3.0550
omega____ theta____ kappa____ phi______ frames
    -      108.0000  -45.0000  150.0000 58

#__ type_ start__ end____ width___ exp.time_
 10 omega   39.00  109.00   1.0000    3.0550
omega____ theta____ kappa____ phi______ frames
    -      108.0000  -94.0000 -180.0000 70

#__ type_ start__ end____ width___ exp.time_
 11 omega   40.00   98.00   1.0000    3.0550
omega____ theta____ kappa____ phi______ frames
    -      108.0000  -45.0000  -30.0000 58

#__ type_ start__ end____ width___ exp.time_
 12 omega   39.00  109.00   1.0000    3.0550
omega____ theta____ kappa____ phi______ frames
    -      108.0000  -94.0000    0.0000 70

#__ type_ start__ end____ width___ exp.time_
 13 omega   90.00  175.00   1.0000    3.0550
omega____ theta____ kappa____ phi______ frames
    -      108.0000   61.0000 -150.0000 85

#__ type_ start__ end____ width___ exp.time_
 14 omega   38.00   91.00   1.0000    3.0550
omega____ theta____ kappa____ phi______ frames
    -      108.0000  -30.0000   30.0000 53

#__ type_ start__ end____ width___ exp.time_
 15 omega   16.00  105.00   1.0000    1.0000
omega____ theta____ kappa____ phi______ frames
    -       35.3677   37.0000    0.0000 89

#__ type_ start__ end____ width___ exp.time_
 16 omega   19.00  103.00   1.0000    1.0000
omega____ theta____ kappa____ phi______ frames
    -       35.3677   57.0000   90.0000 84

#__ type_ start__ end____ width___ exp.time_
 17 omega   19.00  103.00   1.0000    1.0000
omega____ theta____ kappa____ phi______ frames
    -       35.3677   57.0000  -90.0000 84

#__ type_ start__ end____ width___ exp.time_
 18 omega  -34.00   55.00   1.0000    1.0000
omega____ theta____ kappa____ phi______ frames
    -       35.3677  -37.0000  -90.0000 89

#__ type_ start__ end____ width___ exp.time_
 19 omega   90.00  175.00   1.0000    3.0550
omega____ theta____ kappa____ phi______ frames
    -      108.0000   61.0000   90.0000 85
;
_diffrn_measurement_device 'four-circle diffractometer'
_diffrn_measurement_device_type 'Xcalibur, Eos, Gemini'
_diffrn_measurement_method '\w scans'
_diffrn_orient_matrix_UB_11 -0.0677702000
_diffrn_orient_matrix_UB_12 -0.2265632000
_diffrn_orient_matrix_UB_13 -0.0056137000
_diffrn_orient_matrix_UB_21 -0.0968418000
_diffrn_orient_matrix_UB_22 0.1564870000
_diffrn_orient_matrix_UB_23 -0.0039812000
_diffrn_orient_matrix_UB_31 -0.0306143000
_diffrn_orient_matrix_UB_32 0.0066778000
_diffrn_orient_matrix_UB_33 -0.0984854000
_diffrn_radiation_monochromator graphite
_diffrn_radiation_probe x-ray
_diffrn_radiation_type CuK\a
_diffrn_radiation_wavelength 1.54184
_diffrn_reflns_av_R_equivalents 0.0221
_diffrn_reflns_av_unetI/netI 0.0175
_diffrn_reflns_limit_h_max 15
_diffrn_reflns_limit_h_min -15
_diffrn_reflns_limit_k_max 6
_diffrn_reflns_limit_k_min -6
_diffrn_reflns_limit_l_max 15
_diffrn_reflns_limit_l_min -19
_diffrn_reflns_number 6340
_diffrn_reflns_theta_full 66.55
_diffrn_reflns_theta_max 66.55
_diffrn_reflns_theta_min 5.16
_diffrn_source 'Enhance (Cu) X-ray Source'
_exptl_absorpt_coefficient_mu 0.644
_exptl_absorpt_correction_T_max 1.00000
_exptl_absorpt_correction_T_min 0.74282
_exptl_absorpt_correction_type multi-scan
_exptl_absorpt_process_details
;
CrysAlisPro, Agilent Technologies,
Version 1.171.37.35 (release 13-08-2014 CrysAlis171 .NET)
(compiled Aug 13 2014,18:06:01)
Empirical absorption correction using spherical harmonics,
 implemented in SCALE3 ABSPACK scaling algorithm.
;
_exptl_crystal_density_diffrn 1.273
_exptl_crystal_density_method 'not measured'
_exptl_crystal_F_000 464
_exptl_crystal_size_max 0.38
_exptl_crystal_size_mid 0.36
_exptl_crystal_size_min 0.14
_refine_diff_density_max 0.132
_refine_diff_density_min -0.151
_refine_diff_density_rms 0.030
_refine_ls_extinction_coef 0.0036(6)
_refine_ls_extinction_expression Fc^*^=kFc[1+0.001xFc^2^\l^3^/sin(2\q)]^-1/4^
_refine_ls_extinction_method SHELXL
_refine_ls_goodness_of_fit_ref 1.040
_refine_ls_hydrogen_treatment constr
_refine_ls_matrix_type full
_refine_ls_number_parameters 155
_refine_ls_number_reflns 2050
_refine_ls_number_restraints 0
_refine_ls_restrained_S_all 1.040
_refine_ls_R_factor_all 0.0463
_refine_ls_R_factor_gt 0.0389
_refine_ls_shift/su_max 0.001
_refine_ls_shift/su_mean 0.000
_refine_ls_structure_factor_coef Fsqd
_refine_ls_weighting_details 'calc w=1/[\s^2^(Fo^2^)+(0.0681P)^2^+0.0966P] where P=(Fo^2^+2Fc^2^)/3'
_refine_ls_weighting_scheme calc
_refine_ls_wR_factor_gt 0.1115
_refine_ls_wR_factor_ref 0.1200
_reflns_number_gt 1688
_reflns_number_total 2050
_reflns_threshold_expression >2sigma(I)
_cod_data_source_file c7cc06374a2.cif
_cod_data_source_block 160417_hq_2_chn
_cod_original_cell_volume 1159.75(11)
_cod_database_code 7120810
_chemical_oxdiff_formula 'C H N'
_reflns_odcompleteness_completeness 99.70
_reflns_odcompleteness_iscentric 1
_reflns_odcompleteness_theta 66.97
_olex2_refinement_description
;
1. Fixed Uiso
 At 1.2 times of:
  All C(H) groups, All N(H) groups
2.a Aromatic/amide H refined with riding coordinates:
 N3(H3), C9(H9), C4(H4), C13(H13), C10(H10), C3(H3A), C11(H11), C1(H1),
 C12(H12), C2(H2)
;
_olex2_date_sample_data_collection 2009-06-15
_olex2_submission_special_instructions 'No special instructions were received'

loop_
_space_group_symop_id
_space_group_symop_operation_xyz
1 'x, y, z'
2 '-x+1/2, y+1/2, -z+1/2'
3 '-x, -y, -z'
4 'x-1/2, -y-1/2, z-1/2'

loop_
_atom_site_label
_atom_site_type_symbol
_atom_site_fract_x
_atom_site_fract_y
_atom_site_fract_z
_atom_site_U_iso_or_equiv
_atom_site_adp_type
_atom_site_occupancy
_atom_site_calc_flag
_atom_site_refinement_flags_posn
N3 N 0.59365(10) 0.2651(2) 0.38241(7) 0.0558(3) Uani 1 d .
H3 H 0.5601 0.3633 0.4049 0.067 Uiso 1 calc R
N1 N 0.72278(11) -0.1532(2) 0.63913(8) 0.0630(4) Uani 1 d .
N2 N 0.64849(9) 0.0869(2) 0.42819(7) 0.0517(3) Uani 1 d .
C8 C 0.59064(10) 0.2926(2) 0.29683(8) 0.0504(3) Uani 1 d .
C5 C 0.71456(10) -0.1465(2) 0.55596(8) 0.0496(3) Uani 1 d .
C6 C 0.65208(10) 0.0531(2) 0.50702(8) 0.0487(3) Uani 1 d .
C9 C 0.63779(12) 0.1273(3) 0.25713(10) 0.0602(4) Uani 1 d .
H9 H 0.6735 -0.0039 0.2875 0.072 Uiso 1 calc R
C4 C 0.76192(11) -0.3143(3) 0.51738(10) 0.0575(4) Uani 1 d .
H4 H 0.7538 -0.3057 0.4592 0.069 Uiso 1 calc R
C13 C 0.53858(13) 0.4875(3) 0.25113(10) 0.0638(4) Uani 1 d .
H13 H 0.5073 0.5997 0.2773 0.077 Uiso 1 calc R
N4 N 0.54691(11) 0.3287(3) 0.57728(9) 0.0693(4) Uani 1 d .
C10 C 0.63136(14) 0.1587(3) 0.17267(10) 0.0678(4) Uani 1 d .
H10 H 0.6625 0.0472 0.1461 0.081 Uiso 1 calc R
C7 C 0.59544(11) 0.2036(3) 0.54938(8) 0.0530(4) Uani 1 d .
C3 C 0.82104(12) -0.4931(3) 0.56729(12) 0.0677(4) Uani 1 d .
H3A H 0.8541 -0.6073 0.5433 0.081 Uiso 1 calc R
C11 C 0.57955(13) 0.3526(3) 0.12682(10) 0.0695(5) Uani 1 d .
H11 H 0.5760 0.3731 0.0698 0.083 Uiso 1 calc R
C1 C 0.78041(15) -0.3307(3) 0.68556(10) 0.0738(5) Uani 1 d .
H1 H 0.7866 -0.3386 0.7435 0.089 Uiso 1 calc R
C12 C 0.53316(15) 0.5154(3) 0.16643(11) 0.0722(5) Uani 1 d .
H12 H 0.4976 0.6463 0.1357 0.087 Uiso 1 calc R
C2 C 0.83091(13) -0.5017(3) 0.65291(12) 0.0735(5) Uani 1 d .
H2 H 0.8709 -0.6207 0.6879 0.088 Uiso 1 calc R

loop_
_atom_site_aniso_label
_atom_site_aniso_U_11
_atom_site_aniso_U_22
_atom_site_aniso_U_33
_atom_site_aniso_U_23
_atom_site_aniso_U_13
_atom_site_aniso_U_12
N3 0.0632(7) 0.0554(7) 0.0493(6) -0.0002(5) 0.0181(5) 0.0086(5)
N1 0.0783(8) 0.0600(7) 0.0477(6) 0.0003(5) 0.0154(6) 0.0000(6)
N2 0.0555(6) 0.0500(6) 0.0482(6) -0.0008(5) 0.0146(5) -0.0008(5)
C8 0.0489(7) 0.0516(7) 0.0494(7) 0.0004(6) 0.0135(5) -0.0030(6)
C5 0.0502(7) 0.0490(7) 0.0480(7) -0.0035(5) 0.0133(6) -0.0087(5)
C6 0.0503(7) 0.0500(7) 0.0457(7) -0.0050(5) 0.0150(5) -0.0058(5)
C9 0.0662(8) 0.0573(8) 0.0593(8) 0.0087(7) 0.0226(7) 0.0101(7)
C4 0.0563(8) 0.0579(8) 0.0608(8) -0.0027(7) 0.0218(6) -0.0040(6)
C13 0.0719(9) 0.0589(9) 0.0617(9) 0.0044(7) 0.0225(7) 0.0129(7)
N4 0.0710(8) 0.0752(9) 0.0653(8) -0.0032(7) 0.0267(7) 0.0081(7)
C10 0.0771(10) 0.0720(10) 0.0615(9) 0.0048(7) 0.0323(8) 0.0123(8)
C7 0.0538(7) 0.0562(8) 0.0481(7) -0.0002(6) 0.0147(6) -0.0044(6)
C3 0.0564(8) 0.0567(9) 0.0890(11) -0.0014(8) 0.0214(8) 0.0009(7)
C11 0.0733(10) 0.0847(11) 0.0536(8) 0.0130(8) 0.0246(7) 0.0069(8)
C1 0.0870(11) 0.0716(11) 0.0535(8) 0.0102(8) 0.0087(8) -0.0026(9)
C12 0.0799(10) 0.0704(10) 0.0658(9) 0.0193(8) 0.0220(8) 0.0162(8)
C2 0.0630(9) 0.0628(9) 0.0815(11) 0.0150(8) 0.0039(8) 0.0008(7)

loop_
_atom_type_symbol
_atom_type_description
_atom_type_scat_dispersion_real
_atom_type_scat_dispersion_imag
_atom_type_scat_source
C C 0.0181 0.0091 'International Tables Vol C Tables 4.2.6.8 and 6.1.1.4'
H H 0.0000 0.0000 'International Tables Vol C Tables 4.2.6.8 and 6.1.1.4'
N N 0.0311 0.0180 'International Tables Vol C Tables 4.2.6.8 and 6.1.1.4'

loop_
_geom_angle_atom_site_label_1
_geom_angle_atom_site_label_2
_geom_angle_atom_site_label_3
_geom_angle
N2 N3 H3 120.3
N2 N3 C8 119.37(11)
C8 N3 H3 120.3
C1 N1 C5 116.89(14)
C6 N2 N3 121.33(12)
C9 C8 N3 121.54(13)
C13 C8 N3 118.93(12)
C13 C8 C9 119.53(13)
N1 C5 C6 115.52(12)
N1 C5 C4 123.00(13)
C4 C5 C6 121.48(12)
N2 C6 C5 119.65(12)
N2 C6 C7 122.40(12)
C7 C6 C5 117.95(11)
C8 C9 H9 120.2
C10 C9 C8 119.68(14)
C10 C9 H9 120.2
C5 C4 H4 120.8
C3 C4 C5 118.40(14)
C3 C4 H4 120.8
C8 C13 H13 120.1
C12 C13 C8 119.77(14)
C12 C13 H13 120.1
C9 C10 H10 119.5
C9 C10 C11 121.03(14)
C11 C10 H10 119.5
N4 C7 C6 175.18(15)
C4 C3 H3A 120.3
C2 C3 C4 119.37(15)
C2 C3 H3A 120.3
C10 C11 H11 120.5
C12 C11 C10 119.02(14)
C12 C11 H11 120.5
N1 C1 H1 118.0
N1 C1 C2 123.90(15)
C2 C1 H1 118.0
C13 C12 H12 119.5
C11 C12 C13 120.97(15)
C11 C12 H12 119.5
C3 C2 H2 120.8
C1 C2 C3 118.44(15)
C1 C2 H2 120.8

loop_
_geom_bond_atom_site_label_1
_geom_bond_atom_site_label_2
_geom_bond_distance
N3 H3 0.8600
N3 N2 1.3214(16)
N3 C8 1.4031(17)
N1 C5 1.3373(17)
N1 C1 1.337(2)
N2 C6 1.2953(17)
C8 C9 1.389(2)
C8 C13 1.380(2)
C5 C6 1.4708(18)
C5 C4 1.3892(19)
C6 C7 1.4455(19)
C9 H9 0.9300
C9 C10 1.375(2)
C4 H4 0.9300
C4 C3 1.373(2)
C13 H13 0.9300
C13 C12 1.380(2)
N4 C7 1.1409(19)
C10 H10 0.9300
C10 C11 1.375(2)
C3 H3A 0.9300
C3 C2 1.372(2)
C11 H11 0.9300
C11 C12 1.373(2)
C1 H1 0.9300
C1 C2 1.371(3)
C12 H12 0.9300
C2 H2 0.9300

loop_
_geom_torsion_atom_site_label_1
_geom_torsion_atom_site_label_2
_geom_torsion_atom_site_label_3
_geom_torsion_atom_site_label_4
_geom_torsion
N3 N2 C6 C5 -179.64(11)
N3 N2 C6 C7 1.2(2)
N3 C8 C9 C10 178.83(14)
N3 C8 C13 C12 -178.85(14)
N1 C5 C6 N2 173.34(12)
N1 C5 C6 C7 -7.42(17)
N1 C5 C4 C3 -0.9(2)
N1 C1 C2 C3 -0.8(3)
N2 N3 C8 C9 4.6(2)
N2 N3 C8 C13 -176.08(13)
N2 C6 C7 N4 12.9(19)
C8 N3 N2 C6 -179.00(12)
C8 C9 C10 C11 0.5(3)
C8 C13 C12 C11 -0.5(3)
C5 N1 C1 C2 0.4(2)
C5 C6 C7 N4 -166.3(18)
C5 C4 C3 C2 0.4(2)
C6 C5 C4 C3 178.61(12)
C9 C8 C13 C12 0.5(2)
C9 C10 C11 C12 -0.4(3)
C4 C5 C6 N2 -6.23(19)
C4 C5 C6 C7 173.02(12)
C4 C3 C2 C1 0.4(2)
C13 C8 C9 C10 -0.5(2)
C10 C11 C12 C13 0.4(3)
C1 N1 C5 C6 -179.05(13)
C1 N1 C5 C4 0.5(2)
